data_2312055
loop_
_publ_author_name
'Yennawar, Hemant P.'
'Sigmon, Anna'
'Margulis, Eleanora'

_publ_section_title
;
 Crystal structures of three newly synthesized flavanone hydrazones.
;
_journal_coeditor_code JY2026
_journal_issue 'Pt 3'
_journal_name_full 'Acta crystallographica. Section E, Crystallographic communications'
_journal_page_first 236
_journal_page_last 240
_journal_paper_doi 10.1107/S2056989023001184
_journal_volume 79
_journal_year 2023
_chemical_formula_iupac 'C27 H22 N2 O5, C4 H8 O2'
_chemical_formula_moiety 'C27 H22 N2 O5, C4 H8 O2'
_chemical_formula_sum 'C31 H30 N2 O7'
_chemical_formula_weight 542.57
_chemical_name_systematic
'(+-,E)-<i>N</i>'-[5,7-Dihydroxy-2-(4-hydroxyphenyl)chroman-4-ylidene]-2-(naphthalen-1-yl)acetohydrazide ethyl acetate monosolvate'
_space_group_crystal_system triclinic
_space_group_IT_number 2
_space_group_name_Hall '-P 1'
_space_group_name_H-M_alt 'P -1'
_atom_sites_solution_hydrogens geom
_atom_sites_solution_primary iterative
_audit_creation_method
;
Olex2 1.3-ac4
(compiled 2020.11.27 svn.r5f609507 for Rigaku OD, GUI svn.r6214)
;
_cell_angle_alpha 94.413(5)
_cell_angle_beta 95.172(4)
_cell_angle_gamma 111.561(5)
_cell_formula_units_Z 2
_cell_length_a 9.2210(5)
_cell_length_b 12.1902(8)
_cell_length_c 13.4982(7)
_cell_measurement_reflns_used 7321
_cell_measurement_temperature 293(2)
_cell_measurement_theta_max 75.2410
_cell_measurement_theta_min 3.2760
_cell_volume 1395.40(15)
_computing_cell_refinement
;
CrysAlisPro 1.171.42.63a (Rigaku OD, 2022)
;
_computing_data_collection
;
CrysAlisPro 1.171.42.63a (Rigaku OD, 2022)
;
_computing_data_reduction
;
CrysAlisPro 1.171.42.63a (Rigaku OD, 2022)
;
_computing_molecular_graphics
;
Olex2 1.3-ac4 (Dolomanov <i>et al.</i>,  2009)
;
_computing_publication_material
;
Olex2 1.3-ac4 (Dolomanov <i>et al.</i>,  2009)
;
_computing_structure_refinement
;
SHELXL 2018/3 (Sheldrick, 2015)
;
_computing_structure_solution
;
olex2.solve 1.3-ac4 (Bourhis <i>et al.</i>,  2015)
;
_diffrn_ambient_temperature 293(2)
_diffrn_detector 'Hybrid Pixel Array Detector'
_diffrn_detector_area_resol_mean 10.0000
_diffrn_measured_fraction_theta_full 0.995
_diffrn_measured_fraction_theta_max 0.943
_diffrn_measurement_device 'four-circle diffractometer'
_diffrn_measurement_device_type 'ROD, Synergy Custom system, HyPix-Arc 150'
_diffrn_measurement_method '\w scans'
_diffrn_radiation_monochromator mirror
_diffrn_radiation_probe x-ray
_diffrn_radiation_type 'Cu K\a'
_diffrn_radiation_wavelength 1.54184
_diffrn_reflns_av_R_equivalents 0.0337
_diffrn_reflns_av_unetI/netI 0.0385
_diffrn_reflns_limit_h_max 11
_diffrn_reflns_limit_h_min -11
_diffrn_reflns_limit_k_max 14
_diffrn_reflns_limit_k_min -15
_diffrn_reflns_limit_l_max 12
_diffrn_reflns_limit_l_min -16
_diffrn_reflns_number 15709
_diffrn_reflns_theta_full 67.684
_diffrn_reflns_theta_max 75.941
_diffrn_reflns_theta_min 3.311
_diffrn_source 'Rotating-anode X-ray tube'
_exptl_absorpt_coefficient_mu 0.757
_exptl_absorpt_correction_T_max 1.00000
_exptl_absorpt_correction_T_min 0.91191
_exptl_absorpt_correction_type multi-scan
_exptl_absorpt_process_details
;
(CrysAlisPro; Rigaku OD, 2022)
;
_exptl_crystal_colour 'clear colourless'
_exptl_crystal_density_diffrn 1.291
_exptl_crystal_description plate
_exptl_crystal_F_000 572
_exptl_crystal_size_max 0.12
_exptl_crystal_size_mid 0.1
_exptl_crystal_size_min 0.02
_refine_diff_density_max 0.496
_refine_diff_density_min -0.247
_refine_ls_extinction_coef 0.0043(8)
_refine_ls_extinction_expression Fc^*^=kFc[1+0.001xFc^2^\l^3^/sin(2\q)]^-1/4^
_refine_ls_extinction_method
;
SHELXL-2018/3 (Sheldrick 2015)
;
_refine_ls_goodness_of_fit_ref 1.088
_refine_ls_hydrogen_treatment constr
_refine_ls_matrix_type full
_refine_ls_number_parameters 404
_refine_ls_number_reflns 5498
_refine_ls_number_restraints 60
_refine_ls_restrained_S_all 1.089
_refine_ls_R_factor_all 0.0908
_refine_ls_R_factor_gt 0.0615
_refine_ls_shift/su_max 0.000
_refine_ls_shift/su_mean 0.000
_refine_ls_structure_factor_coef Fsqd
_refine_ls_weighting_details 'w=1/[\s^2^(Fo^2^)+(0.1145P)^2^+0.0876P] where P=(Fo^2^+2Fc^2^)/3'
_refine_ls_weighting_scheme calc
_refine_ls_wR_factor_gt 0.1799
_refine_ls_wR_factor_ref 0.2115
_reflns_number_gt 3477
_reflns_number_total 5498
_reflns_threshold_expression 'I > 2\s(I)'
_cod_data_source_file jy2026sup1.cif
_cod_data_source_block I
_cod_database_code 2312055
_shelx_space_group_comment
;
The symmetry employed for this shelxl refinement is uniquely defined
by the following loop, which should always be used as a source of
symmetry information in preference to the above space-group names.
They are only intended as comments.
;
_shelx_estimated_absorpt_t_min 0.915
_shelx_estimated_absorpt_t_max 0.985

loop_
_space_group_symop_operation_xyz
'x, y, z'
'-x, -y, -z'

loop_
_atom_site_type_symbol
_atom_site_label
_atom_site_fract_x
_atom_site_fract_y
_atom_site_fract_z
_atom_site_U_iso_or_equiv
_atom_site_adp_type
_atom_site_calc_flag
_atom_site_occupancy
_atom_site_disorder_assembly
_atom_site_disorder_group
O O1 0.6529(2) 0.67088(14) 0.64906(14) 0.0691(5) Uani d 1 . .
O O2 0.3755(3) 0.32732(16) 0.78886(14) 0.0732(6) Uani d 1 . .
H H2 0.357223 0.255910 0.784880 0.110 Uiso calc 1 . .
O O3 0.6861(2) 0.29835(14) 0.53395(12) 0.0587(5) Uani d 1 . .
H H3 0.734294 0.337833 0.492432 0.088 Uiso calc 1 . .
O O4 0.8931(2) 1.22094(14) 0.63511(15) 0.0699(5) Uani d 1 . .
H H4 0.820055 1.232642 0.604745 0.105 Uiso calc 1 . .
O O5 0.9167(2) 0.35560(15) 0.32740(13) 0.0676(5) Uani d 1 . .
N N1 0.8079(2) 0.48109(16) 0.44746(14) 0.0523(5) Uani d 1 . .
N N2 0.8883(2) 0.52798(17) 0.37020(14) 0.0559(5) Uani d 1 . .
H H2A 0.907953 0.600522 0.359940 0.067 Uiso calc 1 . .
C C1 0.7675(3) 0.54747(19) 0.50946(17) 0.0504(5) Uani d 1 . .
C C2 0.6743(3) 0.48816(19) 0.58533(16) 0.0495(5) Uani d 1 . .
C C3 0.6336(3) 0.36660(19) 0.59418(17) 0.0497(5) Uani d 1 . .
C C4 0.5359(3) 0.3116(2) 0.66263(17) 0.0556(6) Uani d 1 . .
H H4A 0.510446 0.231204 0.667796 0.067 Uiso calc 1 . .
C C5 0.4763(3) 0.3773(2) 0.72333(18) 0.0561(6) Uani d 1 . .
C C6 0.5177(3) 0.4979(2) 0.71828(19) 0.0616(7) Uani d 1 . .
H H6 0.478794 0.541832 0.760104 0.074 Uiso calc 1 . .
C C7 0.6165(3) 0.5524(2) 0.65115(18) 0.0547(6) Uani d 1 . .
C C8 0.7937(4) 0.7331(2) 0.6102(2) 0.0692(8) Uani d 1 . .
H H8 0.879916 0.729332 0.656079 0.083 Uiso calc 1 . .
C C9 0.8033(3) 0.6775(2) 0.50939(17) 0.0562(6) Uani d 1 . .
H H9A 0.729095 0.689158 0.459701 0.067 Uiso calc 1 . .
H H9B 0.908012 0.716126 0.491192 0.067 Uiso calc 1 . .
C C10 0.8150(4) 0.8617(2) 0.6144(2) 0.0618(7) Uani d 1 . .
C C11A 0.941(4) 0.942(2) 0.6829(18) 0.057(4) Uani d 0.29(3) A 1
H H11A 1.009448 0.917739 0.721640 0.068 Uiso calc 0.29(3) A 1
C C11B 0.9501(17) 0.9468(11) 0.6569(10) 0.075(3) Uani d 0.71(3) A 2
H H11B 1.029305 0.923893 0.684204 0.090 Uiso calc 0.71(3) A 2
C C12A 0.957(3) 1.061(2) 0.6892(16) 0.054(4) Uani d 0.29(3) A 1
H H12A 1.032911 1.115939 0.737333 0.065 Uiso calc 0.29(3) A 1
C C12B 0.9790(14) 1.0664(10) 0.6628(10) 0.073(3) Uani d 0.71(3) A 2
H H12B 1.075991 1.122273 0.691794 0.088 Uiso calc 0.71(3) A 2
C C13 0.8629(3) 1.1015(2) 0.62542(18) 0.0552(6) Uani d 1 . .
C C14A 0.754(3) 1.017(2) 0.561(2) 0.063(6) Uani d 0.29(3) A 1
H H14A 0.716016 1.036696 0.501339 0.076 Uiso calc 0.29(3) A 1
C C14B 0.7203(11) 1.0200(8) 0.5770(8) 0.0591(17) Uani d 0.71(3) A 2
H H14B 0.637252 1.042150 0.555969 0.071 Uiso calc 0.71(3) A 2
C C15A 0.696(4) 0.897(3) 0.583(2) 0.060(5) Uani d 0.29(3) A 1
H H15A 0.590208 0.848653 0.577167 0.072 Uiso calc 0.29(3) A 1
C C15B 0.7098(16) 0.8998(12) 0.5617(11) 0.074(3) Uani d 0.71(3) A 2
H H15B 0.630181 0.845746 0.515181 0.089 Uiso calc 0.71(3) A 2
C C16 0.9357(3) 0.4563(2) 0.31054(17) 0.0557(6) Uani d 1 . .
C C17 1.0111(3) 0.5114(2) 0.22271(18) 0.0657(7) Uani d 1 . .
H H17A 1.113605 0.506219 0.223075 0.079 Uiso calc 1 . .
H H17B 1.025891 0.594748 0.228703 0.079 Uiso calc 1 . .
C C18 0.9101(3) 0.4491(2) 0.12479(18) 0.0599(6) Uani d 1 . .
C C19 0.8009(4) 0.4899(3) 0.0847(2) 0.0792(9) Uani d 1 . .
H H19 0.787197 0.554213 0.118333 0.095 Uiso calc 1 . .
C C20 0.7074(4) 0.4338(4) -0.0093(3) 0.0987(12) Uani d 1 . .
H H20 0.632133 0.460805 -0.036553 0.118 Uiso calc 1 . .
C C21 0.7296(5) 0.3416(4) -0.0578(3) 0.0965(11) Uani d 1 . .
H H21 0.669012 0.306306 -0.118958 0.116 Uiso calc 1 . .
C C22 0.8380(4) 0.2977(3) -0.0206(2) 0.0786(9) Uani d 1 . .
C C23 0.9276(3) 0.3499(2) 0.07340(18) 0.0619(7) Uani d 1 . .
C C24 1.0342(4) 0.3000(3) 0.1086(2) 0.0826(9) Uani d 1 . .
H H24 1.094272 0.331436 0.170610 0.099 Uiso calc 1 . .
C C25 1.0540(6) 0.2075(4) 0.0561(3) 0.1191(15) Uani d 1 . .
H H25 1.125586 0.176640 0.082417 0.143 Uiso calc 1 . .
C C26 0.9669(7) 0.1600(4) -0.0366(4) 0.1339(18) Uani d 1 . .
H H26 0.982094 0.098063 -0.073114 0.161 Uiso calc 1 . .
C C27 0.8617(5) 0.2017(4) -0.0744(3) 0.1051(13) Uani d 1 . .
H H27 0.803198 0.167824 -0.136491 0.126 Uiso calc 1 . .
O O6 0.3415(3) 0.09561(19) 0.78449(17) 0.0915(7) Uani d 1 . .
O O7 0.3890(3) -0.04819(19) 0.85469(17) 0.0935(7) Uani d 1 . .
C C28 0.3659(5) 0.1020(3) 0.9623(3) 0.1020(12) Uani d 1 . .
H H28A 0.358033 0.178276 0.961757 0.153 Uiso calc 1 . .
H H28B 0.462489 0.110491 1.001444 0.153 Uiso calc 1 . .
H H28C 0.278770 0.049573 0.991100 0.153 Uiso calc 1 . .
C C29 0.3634(4) 0.0516(2) 0.8580(2) 0.0724(8) Uani d 1 . .
C C30 0.3861(6) -0.1082(3) 0.7563(3) 0.1097(13) Uani d 1 . .
H H30A 0.449610 -0.051887 0.715369 0.132 Uiso calc 1 . .
H H30B 0.279194 -0.143361 0.722555 0.132 Uiso calc 1 . .
C C31 0.4493(5) -0.2009(4) 0.7716(3) 0.1133(13) Uani d 1 . .
H H31A 0.432660 -0.250460 0.709538 0.170 Uiso calc 1 . .
H H31B 0.396736 -0.248231 0.820839 0.170 Uiso calc 1 . .
H H31C 0.559927 -0.164463 0.794426 0.170 Uiso calc 1 . .

loop_
_atom_site_aniso_label
_atom_site_aniso_U_11
_atom_site_aniso_U_22
_atom_site_aniso_U_33
_atom_site_aniso_U_12
_atom_site_aniso_U_13
_atom_site_aniso_U_23
O1 0.0919(14) 0.0403(9) 0.0881(12) 0.0322(9) 0.0401(11) 0.0149(8)
O2 0.0844(14) 0.0609(11) 0.0837(12) 0.0294(11) 0.0366(11) 0.0241(10)
O3 0.0746(12) 0.0409(8) 0.0697(11) 0.0291(8) 0.0206(9) 0.0091(7)
O4 0.0734(13) 0.0367(9) 0.0982(14) 0.0202(9) 0.0059(10) 0.0081(8)
O5 0.0899(14) 0.0518(10) 0.0704(11) 0.0340(10) 0.0232(10) 0.0093(8)
N1 0.0621(13) 0.0438(10) 0.0561(11) 0.0235(9) 0.0148(9) 0.0089(8)
N2 0.0724(14) 0.0402(10) 0.0598(11) 0.0232(10) 0.0201(10) 0.0102(8)
C1 0.0600(15) 0.0398(11) 0.0555(12) 0.0230(11) 0.0095(11) 0.0074(9)
C2 0.0575(14) 0.0393(11) 0.0571(12) 0.0233(10) 0.0106(11) 0.0073(9)
C3 0.0532(14) 0.0405(11) 0.0589(13) 0.0220(10) 0.0069(11) 0.0057(9)
C4 0.0626(16) 0.0428(12) 0.0643(14) 0.0220(11) 0.0094(12) 0.0115(10)
C5 0.0628(16) 0.0511(13) 0.0609(14) 0.0257(12) 0.0145(12) 0.0146(11)
C6 0.0747(18) 0.0519(14) 0.0676(15) 0.0308(13) 0.0239(13) 0.0097(11)
C7 0.0654(16) 0.0417(12) 0.0648(14) 0.0272(11) 0.0138(12) 0.0102(10)
C8 0.089(2) 0.0471(14) 0.0797(17) 0.0298(14) 0.0289(15) 0.0120(12)
C9 0.0717(17) 0.0420(12) 0.0617(14) 0.0266(12) 0.0160(12) 0.0114(10)
C10 0.0781(19) 0.0458(13) 0.0735(16) 0.0326(14) 0.0247(14) 0.0125(12)
C11A 0.076(8) 0.048(7) 0.049(7) 0.029(5) -0.004(6) 0.003(5)
C11B 0.085(4) 0.061(3) 0.090(6) 0.040(3) 0.004(5) 0.019(4)
C12A 0.068(8) 0.047(6) 0.054(7) 0.030(6) 0.001(6) 0.005(5)
C12B 0.070(4) 0.051(3) 0.096(6) 0.023(3) 0.000(4) 0.007(4)
C13 0.0627(16) 0.0356(11) 0.0691(15) 0.0194(11) 0.0127(12) 0.0069(10)
C14A 0.063(9) 0.064(7) 0.075(8) 0.040(6) 0.002(6) 0.006(6)
C14B 0.051(3) 0.043(2) 0.087(4) 0.023(2) 0.011(3) 0.001(2)
C15A 0.055(7) 0.049(7) 0.062(8) 0.004(5) 0.009(6) -0.002(6)
C15B 0.087(5) 0.045(3) 0.081(6) 0.018(3) 0.002(4) -0.003(3)
C16 0.0619(16) 0.0452(12) 0.0579(13) 0.0180(11) 0.0104(11) 0.0015(10)
C17 0.0754(19) 0.0553(15) 0.0600(15) 0.0158(13) 0.0196(13) 0.0017(11)
C18 0.0638(16) 0.0591(15) 0.0588(14) 0.0209(13) 0.0206(12) 0.0158(11)
C19 0.081(2) 0.082(2) 0.087(2) 0.0371(17) 0.0281(18) 0.0308(16)
C20 0.064(2) 0.127(3) 0.108(3) 0.031(2) 0.009(2) 0.055(2)
C21 0.085(3) 0.111(3) 0.075(2) 0.013(2) 0.0124(18) 0.019(2)
C22 0.078(2) 0.079(2) 0.0632(17) 0.0101(17) 0.0154(15) 0.0095(15)
C23 0.0668(17) 0.0615(15) 0.0526(13) 0.0161(13) 0.0172(12) 0.0093(11)
C24 0.103(3) 0.084(2) 0.0773(18) 0.050(2) 0.0276(17) 0.0138(16)
C25 0.170(4) 0.117(3) 0.109(3) 0.091(3) 0.051(3) 0.015(3)
C26 0.189(6) 0.103(3) 0.118(4) 0.060(4) 0.056(4) -0.006(3)
C27 0.127(4) 0.089(3) 0.071(2) 0.011(2) 0.023(2) -0.0125(18)
O6 0.1160(19) 0.0635(13) 0.1004(15) 0.0374(13) 0.0119(13) 0.0261(11)
O7 0.131(2) 0.0734(14) 0.0982(15) 0.0582(14) 0.0304(14) 0.0243(11)
C28 0.134(3) 0.098(3) 0.099(2) 0.064(3) 0.043(2) 0.0249(19)
C29 0.0725(19) 0.0546(15) 0.096(2) 0.0243(14) 0.0256(16) 0.0242(14)
C30 0.150(4) 0.080(2) 0.106(3) 0.053(3) 0.015(3) 0.000(2)
C31 0.131(4) 0.100(3) 0.129(3) 0.065(3) 0.035(3) 0.004(2)

loop_
_atom_type_symbol
_atom_type_description
_atom_type_scat_dispersion_real
_atom_type_scat_dispersion_imag
_atom_type_scat_source
C C 0.0181 0.0091 'International Tables Vol C Tables 4.2.6.8 and 6.1.1.4'
H H 0.0000 0.0000 'International Tables Vol C Tables 4.2.6.8 and 6.1.1.4'
N N 0.0311 0.0180 'International Tables Vol C Tables 4.2.6.8 and 6.1.1.4'
O O 0.0492 0.0322 'International Tables Vol C Tables 4.2.6.8 and 6.1.1.4'

loop_
_geom_angle_atom_site_label_1
_geom_angle_atom_site_label_2
_geom_angle_atom_site_label_3
_geom_angle_site_symmetry_1
_geom_angle_site_symmetry_3
_geom_angle
_geom_angle_publ_flag
C7 O1 C8 . . 115.96(18) ?
C5 O2 H2 . . 109.5 ?
C3 O3 H3 . . 109.5 ?
C13 O4 H4 . . 109.5 ?
C1 N1 N2 . . 120.20(19) ?
N1 N2 H2A . . 121.1 ?
C16 N2 N1 . . 117.90(19) ?
C16 N2 H2A . . 121.1 ?
N1 C1 C2 . . 116.19(19) ?
N1 C1 C9 . . 126.6(2) ?
C2 C1 C9 . . 117.23(18) ?
C3 C2 C1 . . 122.97(18) ?
C7 C2 C1 . . 119.7(2) ?
C7 C2 C3 . . 117.3(2) ?
O3 C3 C2 . . 121.0(2) ?
O3 C3 C4 . . 117.68(19) ?
C4 C3 C2 . . 121.30(19) ?
C3 C4 H4A . . 120.3 ?
C3 C4 C5 . . 119.5(2) ?
C5 C4 H4A . . 120.3 ?
O2 C5 C4 . . 122.1(2) ?
O2 C5 C6 . . 117.4(2) ?
C4 C5 C6 . . 120.6(2) ?
C5 C6 H6 . . 120.2 ?
C7 C6 C5 . . 119.7(2) ?
C7 C6 H6 . . 120.2 ?
O1 C7 C2 . . 121.2(2) ?
O1 C7 C6 . . 117.2(2) ?
C6 C7 C2 . . 121.6(2) ?
O1 C8 H8 . . 106.8 ?
O1 C8 C9 . . 113.1(2) ?
O1 C8 C10 . . 108.5(2) ?
C9 C8 H8 . . 106.8 ?
C9 C8 C10 . . 114.5(2) ?
C10 C8 H8 . . 106.8 ?
C1 C9 C8 . . 111.10(19) ?
C1 C9 H9A . . 109.4 ?
C1 C9 H9B . . 109.4 ?
C8 C9 H9A . . 109.4 ?
C8 C9 H9B . . 109.4 ?
H9A C9 H9B . . 108.0 ?
C11A C10 C8 . . 116.4(14) ?
C11B C10 C8 . . 120.6(7) ?
C11B C10 C15B . . 116.0(9) ?
C15A C10 C8 . . 122.4(14) ?
C15A C10 C11A . . 118(2) ?
C15B C10 C8 . . 122.7(6) ?
C10 C11A H11A . . 121.9 ?
C12A C11A C10 . . 116(3) ?
C12A C11A H11A . . 121.9 ?
C10 C11B H11B . . 118.0 ?
C10 C11B C12B . . 124.0(12) ?
C12B C11B H11B . . 118.0 ?
C11A C12A H12A . . 118.7 ?
C11A C12A C13 . . 123(2) ?
C13 C12A H12A . . 118.7 ?
C11B C12B H12B . . 120.6 ?
C13 C12B C11B . . 118.8(11) ?
C13 C12B H12B . . 120.6 ?
O4 C13 C12A . . 117.7(11) ?
O4 C13 C14B . . 120.9(5) ?
C12B C13 O4 . . 117.6(5) ?
C12B C13 C14B . . 121.5(7) ?
C14A C13 O4 . . 127.3(11) ?
C14A C13 C12A . . 115.0(16) ?
C13 C14A H14A . . 120.1 ?
C13 C14A C15A . . 120(2) ?
C15A C14A H14A . . 120.1 ?
C13 C14B H14B . . 122.2 ?
C13 C14B C15B . . 115.5(9) ?
C15B C14B H14B . . 122.2 ?
C10 C15A C14A . . 112(2) ?
C10 C15A H15A . . 124.1 ?
C14A C15A H15A . . 124.1 ?
C10 C15B C14B . . 121.7(11) ?
C10 C15B H15B . . 119.1 ?
C14B C15B H15B . . 119.1 ?
O5 C16 N2 . . 121.9(2) ?
O5 C16 C17 . . 123.7(2) ?
N2 C16 C17 . . 114.5(2) ?
C16 C17 H17A . . 109.4 ?
C16 C17 H17B . . 109.4 ?
C16 C17 C18 . . 111.0(2) ?
H17A C17 H17B . . 108.0 ?
C18 C17 H17A . . 109.4 ?
C18 C17 H17B . . 109.4 ?
C19 C18 C17 . . 119.4(3) ?
C19 C18 C23 . . 119.2(3) ?
C23 C18 C17 . . 121.3(2) ?
C18 C19 H19 . . 120.0 ?
C18 C19 C20 . . 120.1(3) ?
C20 C19 H19 . . 120.0 ?
C19 C20 H20 . . 120.3 ?
C21 C20 C19 . . 119.3(3) ?
C21 C20 H20 . . 120.3 ?
C20 C21 H21 . . 118.6 ?
C20 C21 C22 . . 122.7(3) ?
C22 C21 H21 . . 118.6 ?
C21 C22 C23 . . 118.5(3) ?
C21 C22 C27 . . 121.6(3) ?
C23 C22 C27 . . 119.9(3) ?
C22 C23 C18 . . 120.0(3) ?
C24 C23 C18 . . 123.8(3) ?
C24 C23 C22 . . 116.1(3) ?
C23 C24 H24 . . 118.5 ?
C25 C24 C23 . . 123.0(3) ?
C25 C24 H24 . . 118.5 ?
C24 C25 H25 . . 120.2 ?
C24 C25 C26 . . 119.5(4) ?
C26 C25 H25 . . 120.2 ?
C25 C26 H26 . . 119.5 ?
C27 C26 C25 . . 120.9(4) ?
C27 C26 H26 . . 119.5 ?
C22 C27 H27 . . 119.7 ?
C26 C27 C22 . . 120.6(4) ?
C26 C27 H27 . . 119.7 ?
C29 O7 C30 . . 117.7(3) ?
H28A C28 H28B . . 109.5 ?
H28A C28 H28C . . 109.5 ?
H28B C28 H28C . . 109.5 ?
C29 C28 H28A . . 109.5 ?
C29 C28 H28B . . 109.5 ?
C29 C28 H28C . . 109.5 ?
O6 C29 O7 . . 123.1(3) ?
O6 C29 C28 . . 124.7(3) ?
O7 C29 C28 . . 112.2(3) ?
O7 C30 H30A . . 110.2 ?
O7 C30 H30B . . 110.2 ?
O7 C30 C31 . . 107.6(3) ?
H30A C30 H30B . . 108.5 ?
C31 C30 H30A . . 110.2 ?
C31 C30 H30B . . 110.2 ?
C30 C31 H31A . . 109.5 ?
C30 C31 H31B . . 109.5 ?
C30 C31 H31C . . 109.5 ?
H31A C31 H31B . . 109.5 ?
H31A C31 H31C . . 109.5 ?
H31B C31 H31C . . 109.5 ?

loop_
_geom_bond_atom_site_label_1
_geom_bond_atom_site_label_2
_geom_bond_site_symmetry_2
_geom_bond_distance
_geom_bond_publ_flag
O1 C7 . 1.361(3) ?
O1 C8 . 1.413(3) ?
O2 H2 . 0.8200 ?
O2 C5 . 1.353(3) ?
O3 H3 . 0.8200 ?
O3 C3 . 1.361(3) ?
O4 H4 . 0.8200 ?
O4 C13 . 1.371(3) ?
O5 C16 . 1.217(3) ?
N1 N2 . 1.372(3) ?
N1 C1 . 1.291(3) ?
N2 H2A . 0.8600 ?
N2 C16 . 1.356(3) ?
C1 C2 . 1.458(3) ?
C1 C9 . 1.496(3) ?
C2 C3 . 1.406(3) ?
C2 C7 . 1.404(3) ?
C3 C4 . 1.384(3) ?
C4 H4A . 0.9300 ?
C4 C5 . 1.385(3) ?
C5 C6 . 1.386(3) ?
C6 H6 . 0.9300 ?
C6 C7 . 1.374(3) ?
C8 H8 . 0.9800 ?
C8 C9 . 1.497(3) ?
C8 C10 . 1.502(3) ?
C9 H9A . 0.9700 ?
C9 H9B . 0.9700 ?
C10 C11A . 1.41(3) ?
C10 C11B . 1.337(13) ?
C10 C15A . 1.36(3) ?
C10 C15B . 1.386(13) ?
C11A H11A . 0.9300 ?
C11A C12A . 1.40(3) ?
C11B H11B . 0.9300 ?
C11B C12B . 1.377(14) ?
C12A H12A . 0.9300 ?
C12A C13 . 1.41(2) ?
C12B H12B . 0.9300 ?
C12B C13 . 1.362(12) ?
C13 C14A . 1.33(2) ?
C13 C14B . 1.388(9) ?
C14A H14A . 0.9300 ?
C14A C15A . 1.43(3) ?
C14B H14B . 0.9300 ?
C14B C15B . 1.430(14) ?
C15A H15A . 0.9300 ?
C15B H15B . 0.9300 ?
C16 C17 . 1.506(3) ?
C17 H17A . 0.9700 ?
C17 H17B . 0.9700 ?
C17 C18 . 1.515(4) ?
C18 C19 . 1.367(4) ?
C18 C23 . 1.415(4) ?
C19 H19 . 0.9300 ?
C19 C20 . 1.434(5) ?
C20 H20 . 0.9300 ?
C20 C21 . 1.346(5) ?
C21 H21 . 0.9300 ?
C21 C22 . 1.372(5) ?
C22 C23 . 1.413(4) ?
C22 C27 . 1.426(5) ?
C23 C24 . 1.400(4) ?
C24 H24 . 0.9300 ?
C24 C25 . 1.363(4) ?
C25 H25 . 0.9300 ?
C25 C26 . 1.383(7) ?
C26 H26 . 0.9300 ?
C26 C27 . 1.331(6) ?
C27 H27 . 0.9300 ?
O6 C29 . 1.199(3) ?
O7 C29 . 1.320(3) ?
O7 C30 . 1.459(4) ?
C28 H28A . 0.9600 ?
C28 H28B . 0.9600 ?
C28 H28C . 0.9600 ?
C28 C29 . 1.487(5) ?
C30 H30A . 0.9700 ?
C30 H30B . 0.9700 ?
C30 C31 . 1.469(5) ?
C31 H31A . 0.9600 ?
C31 H31B . 0.9600 ?
C31 H31C . 0.9600 ?

loop_
_geom_hbond_atom_site_label_D
_geom_hbond_atom_site_label_H
_geom_hbond_atom_site_label_A
_geom_hbond_site_symmetry_A
_geom_hbond_distance_DH
_geom_hbond_distance_HA
_geom_hbond_distance_DA
_geom_hbond_angle_DHA
_geom_hbond_publ_flag
O3 H3 N1 . 0.82 1.80 2.527(2) 147 yes
O2 H2 O6 . 0.82 1.91 2.720(3) 172.6 yes
O4 H4 O3 1_565 0.82 1.93 2.730(3) 166.1 yes
C9 H9B O4 2_776 0.97 2.57 3.461(3) 153.4 yes

loop_
_geom_torsion_atom_site_label_1
_geom_torsion_atom_site_label_2
_geom_torsion_atom_site_label_3
_geom_torsion_atom_site_label_4
_geom_torsion_site_symmetry_1
_geom_torsion_site_symmetry_2
_geom_torsion_site_symmetry_3
_geom_torsion_site_symmetry_4
_geom_torsion
_geom_torsion_publ_flag
O1 C8 C9 C1 . . . . -50.2(3) ?
O1 C8 C10 C11A . . . . 111.6(14) ?
O1 C8 C10 C11B . . . . 128.3(7) ?
O1 C8 C10 C15A . . . . -46.3(16) ?
O1 C8 C10 C15B . . . . -62.4(8) ?
O2 C5 C6 C7 . . . . -178.3(2) ?
O3 C3 C4 C5 . . . . -178.2(2) ?
O4 C13 C14A C15A . . . . -156(2) ?
O4 C13 C14B C15B . . . . 173.1(9) ?
O5 C16 C17 C18 . . . . 66.2(4) ?
N1 N2 C16 O5 . . . . -4.2(4) ?
N1 N2 C16 C17 . . . . 175.2(2) ?
N1 C1 C2 C3 . . . . 2.0(4) ?
N1 C1 C2 C7 . . . . -175.6(2) ?
N1 C1 C9 C8 . . . . -158.5(3) ?
N2 N1 C1 C2 . . . . 176.4(2) ?
N2 N1 C1 C9 . . . . -2.0(4) ?
N2 C16 C17 C18 . . . . -113.2(3) ?
C1 N1 N2 C16 . . . . 176.4(2) ?
C1 C2 C3 O3 . . . . 3.0(4) ?
C1 C2 C3 C4 . . . . -175.5(2) ?
C1 C2 C7 O1 . . . . -3.5(4) ?
C1 C2 C7 C6 . . . . 174.6(2) ?
C2 C1 C9 C8 . . . . 23.1(3) ?
C2 C3 C4 C5 . . . . 0.3(4) ?
C3 C2 C7 O1 . . . . 178.6(2) ?
C3 C2 C7 C6 . . . . -3.2(4) ?
C3 C4 C5 O2 . . . . 177.4(2) ?
C3 C4 C5 C6 . . . . -2.1(4) ?
C4 C5 C6 C7 . . . . 1.2(4) ?
C5 C6 C7 O1 . . . . 179.8(2) ?
C5 C6 C7 C2 . . . . 1.5(4) ?
C7 O1 C8 C9 . . . . 52.2(3) ?
C7 O1 C8 C10 . . . . -179.6(2) ?
C7 C2 C3 O3 . . . . -179.3(2) ?
C7 C2 C3 C4 . . . . 2.3(4) ?
C8 O1 C7 C2 . . . . -24.6(4) ?
C8 O1 C7 C6 . . . . 157.2(2) ?
C8 C10 C11A C12A . . . . -177.8(16) ?
C8 C10 C11B C12B . . . . 179.4(7) ?
C8 C10 C15A C14A . . . . -159.4(18) ?
C8 C10 C15B C14B . . . . 171.4(10) ?
C9 C1 C2 C3 . . . . -179.4(2) ?
C9 C1 C2 C7 . . . . 2.9(3) ?
C9 C8 C10 C11A . . . . -121.0(14) ?
C9 C8 C10 C11B . . . . -104.4(7) ?
C9 C8 C10 C15A . . . . 81.1(15) ?
C9 C8 C10 C15B . . . . 65.0(8) ?
C10 C8 C9 C1 . . . . -175.2(2) ?
C10 C11A C12A C13 . . . . -5(3) ?
C10 C11B C12B C13 . . . . 1.6(14) ?
C11A C10 C15A C14A . . . . 43(3) ?
C11A C12A C13 O4 . . . . -177.2(19) ?
C11A C12A C13 C14A . . . . 2(3) ?
C11B C10 C15B C14B . . . . -19(2) ?
C11B C12B C13 O4 . . . . 178.0(7) ?
C11B C12B C13 C14B . . . . -3.6(11) ?
C12A C13 C14A C15A . . . . 25(3) ?
C12B C13 C14B C15B . . . . -5.3(12) ?
C13 C14A C15A C10 . . . . -48(4) ?
C13 C14B C15B C10 . . . . 17(2) ?
C15A C10 C11A C12A . . . . -19(3) ?
C15B C10 C11B C12B . . . . 9.3(15) ?
C16 C17 C18 C19 . . . . 91.2(3) ?
C16 C17 C18 C23 . . . . -89.4(3) ?
C17 C18 C19 C20 . . . . 178.3(3) ?
C17 C18 C23 C22 . . . . -176.4(2) ?
C17 C18 C23 C24 . . . . 1.5(4) ?
C18 C19 C20 C21 . . . . -0.7(5) ?
C18 C23 C24 C25 . . . . -177.2(3) ?
C19 C18 C23 C22 . . . . 3.0(4) ?
C19 C18 C23 C24 . . . . -179.1(3) ?
C19 C20 C21 C22 . . . . 0.6(5) ?
C20 C21 C22 C23 . . . . 1.3(5) ?
C20 C21 C22 C27 . . . . -178.6(3) ?
C21 C22 C23 C18 . . . . -3.1(4) ?
C21 C22 C23 C24 . . . . 178.8(3) ?
C21 C22 C27 C26 . . . . -179.6(4) ?
C22 C23 C24 C25 . . . . 0.8(5) ?
C23 C18 C19 C20 . . . . -1.1(4) ?
C23 C22 C27 C26 . . . . 0.5(6) ?
C23 C24 C25 C26 . . . . 0.5(6) ?
C24 C25 C26 C27 . . . . -1.4(7) ?
C25 C26 C27 C22 . . . . 0.9(7) ?
C27 C22 C23 C18 . . . . 176.8(3) ?
C27 C22 C23 C24 . . . . -1.3(4) ?
C29 O7 C30 C31 . . . . 168.3(3) ?
C30 O7 C29 O6 . . . . -1.6(5) ?
C30 O7 C29 C28 . . . . 178.6(3) ?

_cod_database_fobs_code 2312055
